data_7218964
loop_
_publ_author_name
'Ji, Baoming'
'deng, dong sheng'
'Ma, Junying'
'Sun, Chaowei'
'Zhao, Bin'

_publ_section_title
;
 Two- and Three-Dimensional Lanthanide-Based Coordination Polymers
 Assembled by the Synergistic Effect of Various Lanthanide Radii and
 Flexibility of a New Binicotinate-Containing Ligand: in Situ Synthesis,
 Structures, and Properties
;
_journal_name_full 'RSC Adv.'
_journal_paper_doi 10.1039/C4RA12714E
_journal_year 2014
_chemical_formula_sum 'C12 H9 Er N2 O8'
_chemical_formula_weight 476.47
_chemical_name_systematic
;

 ?

;
_space_group_IT_number 60
_symmetry_cell_setting orthorhombic
_symmetry_space_group_name_Hall '-P 2n 2ab'
_symmetry_space_group_name_H-M 'P b c n'
_atom_sites_solution_hydrogens geom
_atom_sites_solution_primary direct
_atom_sites_solution_secondary difmap
_audit_creation_method SHELXL-97
_audit_update_record
;
2013-12-09 deposited with the CCDC.
2014-11-28 downloaded from the CCDC.
;
_cell_angle_alpha 90.00
_cell_angle_beta 90.00
_cell_angle_gamma 90.00
_cell_formula_units_Z 4
_cell_length_a 8.4022(15)
_cell_length_b 20.939(4)
_cell_length_c 7.9883(14)
_cell_measurement_reflns_used 4440
_cell_measurement_temperature 293(2)
_cell_measurement_theta_max 28.15
_cell_measurement_theta_min 2.61
_cell_volume 1405.4(4)
_computing_cell_refinement 'Bruker SMART'
_computing_data_collection 'Bruker SMART'
_computing_data_reduction 'Bruker SAINT'
_computing_molecular_graphics 'Bruker SHELXTL'
_computing_publication_material 'Bruker SHELXTL'
_computing_structure_refinement 'SHELXL-97 (Sheldrick, 1997)'
_computing_structure_solution 'SHELXS-97 (Sheldrick, 1990)'
_diffrn_ambient_temperature 293(2)
_diffrn_measured_fraction_theta_full 0.999
_diffrn_measured_fraction_theta_max 0.999
_diffrn_measurement_device_type 'CCD area detector'
_diffrn_measurement_method 'phi and omega scans'
_diffrn_radiation_monochromator graphite
_diffrn_radiation_source 'fine-focus sealed tube'
_diffrn_radiation_type MoK\a
_diffrn_radiation_wavelength 0.71073
_diffrn_reflns_av_R_equivalents 0.0284
_diffrn_reflns_av_sigmaI/netI 0.0166
_diffrn_reflns_limit_h_max 10
_diffrn_reflns_limit_h_min -10
_diffrn_reflns_limit_k_max 25
_diffrn_reflns_limit_k_min -25
_diffrn_reflns_limit_l_max 9
_diffrn_reflns_limit_l_min -9
_diffrn_reflns_number 9727
_diffrn_reflns_theta_full 25.47
_diffrn_reflns_theta_max 25.47
_diffrn_reflns_theta_min 2.61
_diffrn_standards_decay_% 0
_diffrn_standards_interval_count 0
_diffrn_standards_interval_time 0
_diffrn_standards_number 0
_exptl_absorpt_coefficient_mu 6.018
_exptl_absorpt_correction_T_max 0.5844
_exptl_absorpt_correction_T_min 0.3647
_exptl_absorpt_correction_type multi-scan
_exptl_absorpt_process_details sadabs
_exptl_crystal_colour yellow
_exptl_crystal_density_diffrn 2.252
_exptl_crystal_density_method 'not measured'
_exptl_crystal_description block
_exptl_crystal_F_000 908
_exptl_crystal_size_max 0.21
_exptl_crystal_size_mid 0.15
_exptl_crystal_size_min 0.10
_refine_diff_density_max 0.428
_refine_diff_density_min -0.655
_refine_diff_density_rms 0.081
_refine_ls_extinction_method none
_refine_ls_goodness_of_fit_ref 1.046
_refine_ls_hydrogen_treatment constr
_refine_ls_matrix_type full
_refine_ls_number_parameters 105
_refine_ls_number_reflns 1304
_refine_ls_number_restraints 0
_refine_ls_restrained_S_all 1.046
_refine_ls_R_factor_all 0.0218
_refine_ls_R_factor_gt 0.0147
_refine_ls_shift/su_max 0.000
_refine_ls_shift/su_mean 0.000
_refine_ls_structure_factor_coef Fsqd
_refine_ls_weighting_details 'calc w=1/[\s^2^(Fo^2^)+(0.0116P)^2^+2.4897P] where P=(Fo^2^+2Fc^2^)/3'
_refine_ls_weighting_scheme calc
_refine_ls_wR_factor_gt 0.0319
_refine_ls_wR_factor_ref 0.0349
_reflns_number_gt 1061
_reflns_number_total 1304
_reflns_threshold_expression >2sigma(I)
_cod_data_source_file c4ra12714e2.cif
_cod_data_source_block 9
_cod_depositor_comments
;
The following automatic conversions were performed:

'_symmetry_cell_setting' value 'Orthorhombic' changed to
'orthorhombic' according to
/usr/data/users/saulius/crontab/automatic-downloads/rss-feeds/RSC/lib/dictionaries/cif_core.dic
dictionary named 'cif_core.dic' version 2.4.2 from 2011-04-26.

Automatic conversion script
Id: cif_fix_values 2935 2014-11-11 08:27:57Z andrius 
;
_cod_original_sg_symbol_H-M Pbcn
_cod_database_code 7218964

loop_
_symmetry_equiv_pos_as_xyz
'x, y, z'
'-x+1/2, -y+1/2, z+1/2'
'-x, y, -z+1/2'
'x+1/2, -y+1/2, -z'
'-x, -y, -z'
'x-1/2, y-1/2, -z-1/2'
'x, -y, z-1/2'
'-x-1/2, y-1/2, z'

loop_
_atom_site_label
_atom_site_type_symbol
_atom_site_fract_x
_atom_site_fract_y
_atom_site_fract_z
_atom_site_U_iso_or_equiv
_atom_site_adp_type
_atom_site_occupancy
_atom_site_symmetry_multiplicity
_atom_site_calc_flag
_atom_site_refinement_flags
Er1 Er 0.0000 0.209972(8) 0.7500 0.01313(7) Uani 1 2 d S
N1 N 0.1224(3) 0.11009(11) 0.6478(3) 0.0146(5) Uani 1 1 d .
O1 O 0.2054(3) 0.22895(10) 0.5751(3) 0.0319(6) Uani 1 1 d .
O2 O 0.3862(3) 0.19781(10) 0.3871(3) 0.0241(5) Uani 1 1 d .
O3 O 0.1100(3) -0.06340(9) 0.6557(3) 0.0240(5) Uani 1 1 d .
H3D H 0.0000 -0.0662 0.7500 0.036 Uiso 1 2 d SR
O4 O -0.1546(3) 0.16965(11) 0.5334(3) 0.0378(7) Uani 1 1 d .
H1W H -0.1370 0.1372 0.4784 0.057 Uiso 1 1 d R
H2W H -0.2097 0.1955 0.4824 0.057 Uiso 1 1 d R
C1 C 0.2443(4) 0.11832(14) 0.5407(4) 0.0172(6) Uani 1 1 d .
C2 C 0.3265(4) 0.06719(15) 0.4730(4) 0.0216(7) Uani 1 1 d .
H2 H 0.4104 0.0737 0.3991 0.026 Uiso 1 1 calc R
C3 C 0.2809(4) 0.00690(15) 0.5177(4) 0.0220(7) Uani 1 1 d .
H3A H 0.3370 -0.0280 0.4760 0.026 Uiso 1 1 calc R
C4 C 0.1513(4) -0.00348(14) 0.6252(4) 0.0167(6) Uani 1 1 d .
C5 C 0.0705(4) 0.05115(13) 0.6918(4) 0.0136(6) Uani 1 1 d .
C6 C 0.2841(4) 0.18630(14) 0.4963(4) 0.0199(7) Uani 1 1 d .

loop_
_atom_site_aniso_label
_atom_site_aniso_U_11
_atom_site_aniso_U_22
_atom_site_aniso_U_33
_atom_site_aniso_U_23
_atom_site_aniso_U_13
_atom_site_aniso_U_12
Er1 0.01421(10) 0.00999(9) 0.01520(10) 0.000 0.00105(9) 0.000
N1 0.0154(13) 0.0130(12) 0.0156(13) -0.0008(10) 0.0001(11) 0.0008(10)
O1 0.0380(15) 0.0125(11) 0.0451(15) 0.0006(10) 0.0276(13) 0.0002(10)
O2 0.0269(13) 0.0168(11) 0.0286(13) -0.0007(9) 0.0130(10) -0.0019(10)
O3 0.0325(14) 0.0103(10) 0.0292(13) -0.0018(9) 0.0060(11) -0.0001(10)
O4 0.0558(18) 0.0188(12) 0.0387(15) -0.0097(11) -0.0279(13) 0.0149(12)
C1 0.0166(16) 0.0153(14) 0.0196(16) -0.0011(13) 0.0008(13) 0.0007(12)
C2 0.0216(17) 0.0237(16) 0.0194(16) -0.0001(14) 0.0052(14) 0.0032(14)
C3 0.0246(17) 0.0183(16) 0.0230(17) -0.0035(13) 0.0002(15) 0.0072(14)
C4 0.0219(16) 0.0127(14) 0.0155(14) -0.0012(12) -0.0054(14) 0.0013(13)
C5 0.0166(15) 0.0122(13) 0.0121(13) 0.0009(11) -0.0035(12) 0.0009(12)
C6 0.0185(18) 0.0174(15) 0.0238(17) 0.0028(13) 0.0027(14) -0.0023(13)

loop_
_atom_type_symbol
_atom_type_description
_atom_type_scat_dispersion_real
_atom_type_scat_dispersion_imag
_atom_type_scat_source
C C 0.0033 0.0016 'International Tables Vol C Tables 4.2.6.8 and 6.1.1.4'
H H 0.0000 0.0000 'International Tables Vol C Tables 4.2.6.8 and 6.1.1.4'
N N 0.0061 0.0033 'International Tables Vol C Tables 4.2.6.8 and 6.1.1.4'
O O 0.0106 0.0060 'International Tables Vol C Tables 4.2.6.8 and 6.1.1.4'
Er Er -0.2586 4.9576 'International Tables Vol C Tables 4.2.6.8 and 6.1.1.4'

loop_
_geom_angle_atom_site_label_1
_geom_angle_atom_site_label_2
_geom_angle_atom_site_label_3
_geom_angle
_geom_angle_site_symmetry_1
_geom_angle_site_symmetry_3
O1 Er1 O1 159.70(11) . 3_556
O1 Er1 O4 91.75(10) . .
O1 Er1 O4 95.60(10) 3_556 .
O1 Er1 O4 95.60(10) . 3_556
O1 Er1 O4 91.75(10) 3_556 3_556
O4 Er1 O4 137.37(11) . 3_556
O1 Er1 O2 80.63(8) . 2
O1 Er1 O2 83.18(8) 3_556 2
O4 Er1 O2 148.12(8) . 2
O4 Er1 O2 74.43(7) 3_556 2
O1 Er1 O2 83.18(8) . 4_456
O1 Er1 O2 80.63(8) 3_556 4_456
O4 Er1 O2 74.43(7) . 4_456
O4 Er1 O2 148.12(8) 3_556 4_456
O2 Er1 O2 73.95(10) 2 4_456
O1 Er1 N1 68.03(8) . .
O1 Er1 N1 132.27(8) 3_556 .
O4 Er1 N1 71.25(8) . .
O4 Er1 N1 72.89(8) 3_556 .
O2 Er1 N1 131.44(8) 2 .
O2 Er1 N1 133.74(8) 4_456 .
O1 Er1 N1 132.27(8) . 3_556
O1 Er1 N1 68.03(8) 3_556 3_556
O4 Er1 N1 72.89(8) . 3_556
O4 Er1 N1 71.25(8) 3_556 3_556
O2 Er1 N1 133.74(8) 2 3_556
O2 Er1 N1 131.44(8) 4_456 3_556
N1 Er1 N1 64.25(11) . 3_556
C1 N1 C5 121.8(2) . .
C1 N1 Er1 114.76(18) . .
C5 N1 Er1 123.46(19) . .
C6 O1 Er1 125.34(19) . .
C6 O2 Er1 138.02(19) . 2_554
C4 O3 H3D 111.4 . .
Er1 O4 H1W 126.7 . .
Er1 O4 H2W 116.4 . .
H1W O4 H2W 112.4 . .
N1 C1 C2 121.9(3) . .
N1 C1 C6 116.1(3) . .
C2 C1 C6 121.9(3) . .
C3 C2 C1 118.2(3) . .
C3 C2 H2 120.9 . .
C1 C2 H2 120.9 . .
C2 C3 C4 121.3(3) . .
C2 C3 H3A 119.3 . .
C4 C3 H3A 119.3 . .
O3 C4 C3 117.5(3) . .
O3 C4 C5 124.3(3) . .
C3 C4 C5 118.1(3) . .
N1 C5 C4 118.6(3) . .
N1 C5 C5 114.41(16) . 3_556
C4 C5 C5 127.01(17) . 3_556
O2 C6 O1 124.5(3) . .
O2 C6 C1 120.0(3) . .
O1 C6 C1 115.5(3) . .

loop_
_geom_bond_atom_site_label_1
_geom_bond_atom_site_label_2
_geom_bond_distance
_geom_bond_site_symmetry_2
Er1 O1 2.255(2) .
Er1 O1 2.255(2) 3_556
Er1 O4 2.323(2) .
Er1 O4 2.323(2) 3_556
Er1 O2 2.417(2) 2
Er1 O2 2.417(2) 4_456
Er1 N1 2.469(2) .
Er1 N1 2.469(2) 3_556
N1 C1 1.346(4) .
N1 C5 1.355(4) .
O1 C6 1.277(4) .
O2 C6 1.247(4) .
O2 Er1 2.417(2) 2_554
O3 C4 1.324(4) .
O3 H3D 1.1932 .
O4 H1W 0.8226 .
O4 H2W 0.8214 .
C1 C2 1.384(4) .
C1 C6 1.505(4) .
C2 C3 1.367(4) .
C2 H2 0.9300 .
C3 C4 1.404(4) .
C3 H3A 0.9300 .
C4 C5 1.433(4) .
C5 C5 1.506(6) 3_556

loop_
_geom_hbond_atom_site_label_D
_geom_hbond_atom_site_label_H
_geom_hbond_atom_site_label_A
_geom_hbond_distance_DH
_geom_hbond_distance_HA
_geom_hbond_distance_DA
_geom_hbond_angle_DHA
_geom_hbond_site_symmetry_A
O3 H3D O3 1.19 1.19 2.384(4) 174.4 3_556
O4 H1W O3 0.82 1.89 2.715(3) 176.1 5_556
O4 H2W O1 0.82 1.79 2.577(3) 158.9 4_456

loop_
_geom_torsion_atom_site_label_1
_geom_torsion_atom_site_label_2
_geom_torsion_atom_site_label_3
_geom_torsion_atom_site_label_4
_geom_torsion
_geom_torsion_site_symmetry_1
_geom_torsion_site_symmetry_4
O1 Er1 N1 C1 -1.0(2) . .
O1 Er1 N1 C1 179.18(19) 3_556 .
O4 Er1 N1 C1 98.9(2) . .
O4 Er1 N1 C1 -104.5(2) 3_556 .
O2 Er1 N1 C1 -54.8(2) 2 .
O2 Er1 N1 C1 54.8(2) 4_456 .
N1 Er1 N1 C1 178.5(3) 3_556 .
O1 Er1 N1 C5 -179.7(2) . .
O1 Er1 N1 C5 0.5(3) 3_556 .
O4 Er1 N1 C5 -79.8(2) . .
O4 Er1 N1 C5 76.8(2) 3_556 .
O2 Er1 N1 C5 126.5(2) 2 .
O2 Er1 N1 C5 -124.0(2) 4_456 .
N1 Er1 N1 C5 -0.22(16) 3_556 .
O1 Er1 O1 C6 -176.0(3) 3_556 .
O4 Er1 O1 C6 -64.6(3) . .
O4 Er1 O1 C6 73.3(3) 3_556 .
O2 Er1 O1 C6 146.5(3) 2 .
O2 Er1 O1 C6 -138.7(3) 4_456 .
N1 Er1 O1 C6 4.3(3) . .
N1 Er1 O1 C6 3.7(3) 3_556 .
C5 N1 C1 C2 -1.8(4) . .
Er1 N1 C1 C2 179.5(2) . .
C5 N1 C1 C6 177.1(3) . .
Er1 N1 C1 C6 -1.7(3) . .
N1 C1 C2 C3 -0.1(5) . .
C6 C1 C2 C3 -178.9(3) . .
C1 C2 C3 C4 2.0(5) . .
C2 C3 C4 O3 176.7(3) . .
C2 C3 C4 C5 -2.0(5) . .
C1 N1 C5 C4 1.7(4) . .
Er1 N1 C5 C4 -179.72(19) . .
C1 N1 C5 C5 -178.1(3) . 3_556
Er1 N1 C5 C5 0.6(4) . 3_556
O3 C4 C5 N1 -178.4(3) . .
C3 C4 C5 N1 0.2(4) . .
O3 C4 C5 C5 1.3(6) . 3_556
C3 C4 C5 C5 179.9(3) . 3_556
Er1 O2 C6 O1 -1.4(5) 2_554 .
Er1 O2 C6 C1 177.4(2) 2_554 .
Er1 O1 C6 O2 172.2(2) . .
Er1 O1 C6 C1 -6.7(4) . .
N1 C1 C6 O2 -173.8(3) . .
C2 C1 C6 O2 5.0(5) . .
N1 C1 C6 O1 5.1(4) . .
C2 C1 C6 O1 -176.0(3) . .
